data_4322010
loop_
_publ_author_name
'Timothy J. Boyle'
'Todd M. Alam'
'Cory J. Tafoya'
'Eric R. Mechenbier'
'Joseph W. Ziller'

_publ_section_title
;
 Syntheses, Characterizations, and X-ray Structures of Alkali Metal
 Derivatives of Titanium(IV) Neopentoxides
;
_journal_name_full 'Inorganic Chemistry'
_journal_page_first 2422
_journal_page_last 2428
_journal_paper_doi 10.1021/ic981143d
_journal_volume 38
_journal_year 1999
_chemical_formula_sum 'C50 H110 K2 O10 Ti2'
_chemical_formula_weight 1045.38
_chemical_name_systematic
; 
 ? 
;
_space_group_IT_number 14
_symmetry_cell_setting monoclinic
_symmetry_space_group_name_Hall '-P 2yn'
_symmetry_space_group_name_H-M 'P 1 21/n 1'
_atom_sites_solution_hydrogens geom
_atom_sites_solution_primary direct
_atom_sites_solution_secondary difmap
_audit_creation_method SHELXTL
_cell_angle_alpha 90.00
_cell_angle_beta 104.903(10)
_cell_angle_gamma 90.00
_cell_formula_units_Z 2
_cell_length_a 15.060(4)
_cell_length_b 12.264(3)
_cell_length_c 18.150(5)
_cell_measurement_reflns_used 32
_cell_measurement_temperature 163
_cell_measurement_theta_max 13.37
_cell_measurement_theta_min 4.66
_cell_volume 3239.5(15)
_computing_cell_refinement 'Siemens XSCANS'
_computing_data_collection 'Siemens XSCANS'
_computing_data_reduction CARESS
_computing_molecular_graphics 'Siemens SHELXTL'
_computing_publication_material 'Siemens SHELXTL'
_computing_structure_refinement 'Siemens SHELXTL'
_computing_structure_solution 'Siemens SHELXTL'
_diffrn_ambient_temperature 163
_diffrn_measurement_device 'Siemens P4'
_diffrn_measurement_method '2\q/\w scans'
_diffrn_radiation_monochromator graphite
_diffrn_radiation_source 'sealed tube'
_diffrn_radiation_type MoK\a
_diffrn_radiation_wavelength 0.71073
_diffrn_reflns_av_R_equivalents 0.0477
_diffrn_reflns_av_sigmaI/netI 0.0636
_diffrn_reflns_limit_h_max 17
_diffrn_reflns_limit_h_min 0
_diffrn_reflns_limit_k_max 14
_diffrn_reflns_limit_k_min 0
_diffrn_reflns_limit_l_max 20
_diffrn_reflns_limit_l_min -21
_diffrn_reflns_number 5942
_diffrn_reflns_theta_max 25.00
_diffrn_reflns_theta_min 2.03
_diffrn_standards_decay_% '< 1.0'
_diffrn_standards_interval_count 97
_diffrn_standards_number 3
_exptl_absorpt_coefficient_mu 0.419
_exptl_absorpt_correction_T_max 0.9618
_exptl_absorpt_correction_T_min 0.7626
_exptl_absorpt_correction_type empirical
_exptl_crystal_colour Colorless
_exptl_crystal_density_diffrn 1.072
_exptl_crystal_density_meas ?
_exptl_crystal_density_method none
_exptl_crystal_description Prism
_exptl_crystal_F_000 1144
_exptl_crystal_size_max 0.50
_exptl_crystal_size_mid 0.47
_exptl_crystal_size_min 0.33
_refine_diff_density_max 1.416
_refine_diff_density_min -0.649
_refine_diff_density_rms 0.109
_refine_ls_extinction_method none
_refine_ls_goodness_of_fit_all 1.021
_refine_ls_goodness_of_fit_obs 1.076
_refine_ls_hydrogen_treatment constr
_refine_ls_matrix_type full
_refine_ls_number_parameters 176
_refine_ls_number_reflns 5707
_refine_ls_number_restraints 0
_refine_ls_restrained_S_all 1.024
_refine_ls_restrained_S_obs 1.076
_refine_ls_R_factor_all 0.1574
_refine_ls_R_factor_obs 0.1016
_refine_ls_shift/esd_max 0.000
_refine_ls_shift/esd_mean 0.000
_refine_ls_structure_factor_coef Fsqd
_refine_ls_weighting_details 'w=1/[\s^2^(Fo^2^)+(0.1491P)^2^+16.0352P] where P=(Fo^2^+2Fc^2^)/3'
_refine_ls_weighting_scheme calc
_refine_ls_wR_factor_all 0.3137
_refine_ls_wR_factor_obs 0.2590
_reflns_number_observed 3487
_reflns_number_total 5710
_reflns_observed_criterion >2sigma(I)
_cod_data_source_file ic981143d_2.cif
_cod_data_source_block snl50
_cod_depositor_comments
;
The following automatic conversions were performed:

'_exptl_crystal_density_meas' value 'none' was changed to '?' - the
value is perceived as not measured.

Automatic conversion script
Id: cif_fix_values 3008 2015-01-20 13:52:24Z robertas 

The following automatic conversions were performed:

'_refine_ls_weighting_scheme' value 'calc
w=1/[\s^2^(Fo^2^)+(0.1491P)^2^+16.0352P] where P=(Fo^2^+2Fc^2^)/3'
was changed to 'calc'. New tag '_refine_ls_weighting_details' was
created. The value of the new tag was set to
'w=1/[\s^2^(Fo^2^)+(0.1491P)^2^+16.0352P] where P=(Fo^2^+2Fc^2^)/3'.

Automatic conversion script
Id: cif_fix_values 3143 2015-03-26 13:38:13Z robertas 
;
_cod_original_cell_volume 3239.5(14)
_cod_database_code 4322010

loop_
_symmetry_equiv_pos_as_xyz
'x, y, z'
'-x+1/2, y+1/2, -z+1/2'
'-x, -y, -z'
'x-1/2, -y-1/2, z-1/2'

loop_
_atom_site_aniso_label
_atom_site_aniso_U_11
_atom_site_aniso_U_22
_atom_site_aniso_U_33
_atom_site_aniso_U_23
_atom_site_aniso_U_13
_atom_site_aniso_U_12
Ti1 0.0318(6) 0.0287(6) 0.0354(6) -0.0009(5) 0.0149(5) 0.0011(5)
K1 0.0366(9) 0.0544(11) 0.0928(14) -0.0339(10) 0.0233(9) -0.0023(8)
O1 0.050(3) 0.039(3) 0.044(3) -0.003(2) 0.025(2) -0.004(2)
O2 0.040(3) 0.044(3) 0.038(2) -0.014(2) 0.014(2) -0.007(2)
O3 0.039(2) 0.029(2) 0.044(3) -0.004(2) 0.015(2) -0.005(2)
O4 0.041(3) 0.041(3) 0.059(3) 0.012(2) 0.020(2) 0.013(2)
O5 0.038(2) 0.043(3) 0.030(2) -0.002(2) 0.014(2) -0.003(2)

loop_
_atom_site_label
_atom_site_type_symbol
_atom_site_fract_x
_atom_site_fract_y
_atom_site_fract_z
_atom_site_U_iso_or_equiv
_atom_site_thermal_displace_type
_atom_site_occupancy
_atom_site_calc_flag
_atom_site_refinement_flags
_atom_site_disorder_group
Ti1 Ti 0.33910(8) 0.13839(9) 0.03936(6) 0.0308(3) Uani 1 d . .
K1 K 0.41798(11) -0.10697(15) -0.04278(12) 0.0601(6) Uani 1 d . .
O1 O 0.2942(3) 0.1445(4) 0.1242(3) 0.0416(11) Uani 1 d . .
O2 O 0.4540(3) 0.1966(4) 0.0937(2) 0.0400(11) Uani 1 d . .
O3 O 0.3066(3) -0.0102(3) 0.0232(3) 0.0367(10) Uani 1 d . .
O4 O 0.2601(3) 0.2377(4) -0.0163(3) 0.0457(12) Uani 1 d . .
O5 O 0.4059(3) 0.1104(4) -0.0408(2) 0.0359(10) Uani 1 d . .
C1 C 0.3046(5) 0.1045(6) 0.1988(4) 0.048(2) Uiso 1 d . .
H1A H 0.3672(5) 0.1220(6) 0.2299(4) 0.058 Uiso 1 calc R .
H1B H 0.2984(5) 0.0241(6) 0.1968(4) 0.058 Uiso 1 calc R .
C2 C 0.2349(6) 0.1514(7) 0.2374(4) 0.052(2) Uiso 1 d . .
C3 C 0.2534(7) 0.1017(8) 0.3163(5) 0.076(3) Uiso 1 d . .
H3A H 0.2092(7) 0.1306(8) 0.3426(5) 0.114 Uiso 1 calc R .
H3B H 0.3159(7) 0.1200(8) 0.3453(5) 0.114 Uiso 1 calc R .
H3C H 0.2469(7) 0.0222(8) 0.3119(5) 0.114 Uiso 1 calc R .
C4 C 0.1384(7) 0.1221(8) 0.1916(6) 0.074(3) Uiso 1 d . .
H4A H 0.1268(7) 0.1544(8) 0.1406(6) 0.112 Uiso 1 calc R .
H4B H 0.0935(7) 0.1502(8) 0.2175(6) 0.112 Uiso 1 calc R .
H4C H 0.1325(7) 0.0426(8) 0.1870(6) 0.112 Uiso 1 calc R .
C5 C 0.2463(7) 0.2742(8) 0.2444(6) 0.071(3) Uiso 1 d . .
H5A H 0.2344(7) 0.3065(8) 0.1934(6) 0.107 Uiso 1 calc R .
H5B H 0.3092(7) 0.2916(8) 0.2732(6) 0.107 Uiso 1 calc R .
H5C H 0.2028(7) 0.3039(8) 0.2710(6) 0.107 Uiso 1 calc R .
C6 C 0.4797(6) 0.2563(7) 0.1618(4) 0.054(2) Uiso 1 d . .
H6A H 0.5279(6) 0.2154(7) 0.1989(4) 0.065 Uiso 1 calc R .
H6B H 0.4259(6) 0.2630(7) 0.1834(4) 0.065 Uiso 1 calc R .
C7 C 0.5159(5) 0.3706(6) 0.1519(4) 0.047(2) Uiso 1 d . .
C8 C 0.5958(7) 0.3634(8) 0.1173(6) 0.073(3) Uiso 1 d . .
H8A H 0.5759(7) 0.3299(8) 0.0667(6) 0.109 Uiso 1 calc R .
H8B H 0.6442(7) 0.3188(8) 0.1499(6) 0.109 Uiso 1 calc R .
H8C H 0.6195(7) 0.4367(8) 0.1126(6) 0.109 Uiso 1 calc R .
C9 C 0.5466(7) 0.4227(8) 0.2306(5) 0.071(3) Uiso 1 d . .
H9A H 0.4942(7) 0.4273(8) 0.2531(5) 0.106 Uiso 1 calc R .
H9B H 0.5704(7) 0.4961(8) 0.2259(5) 0.106 Uiso 1 calc R .
H9C H 0.5950(7) 0.3781(8) 0.2633(5) 0.106 Uiso 1 calc R .
C10 C 0.4390(8) 0.4373(10) 0.0991(7) 0.099(4) Uiso 1 d . .
H10A H 0.3865(8) 0.4423(10) 0.1216(7) 0.149 Uiso 1 calc R .
H10B H 0.4198(8) 0.4015(10) 0.0493(7) 0.149 Uiso 1 calc R .
H10C H 0.4616(8) 0.5108(10) 0.0928(7) 0.149 Uiso 1 calc R .
C11 C 0.2413(5) -0.0741(6) 0.0472(4) 0.044(2) Uiso 1 d . .
H11A H 0.2176(5) -0.0317(6) 0.0845(4) 0.052 Uiso 1 calc R .
H11B H 0.2724(5) -0.1397(6) 0.0736(4) 0.052 Uiso 1 calc R .
C12 C 0.1601(6) -0.1102(7) -0.0177(5) 0.053(2) Uiso 1 d . .
C13 C 0.0989(6) -0.1821(8) 0.0165(5) 0.065(2) Uiso 1 d . .
H13A H 0.0784(6) -0.1409(8) 0.0554(5) 0.098 Uiso 1 calc R .
H13B H 0.1335(6) -0.2464(8) 0.0400(5) 0.098 Uiso 1 calc R .
H13C H 0.0453(6) -0.2052(8) -0.0236(5) 0.098 Uiso 1 calc R .
C14 C 0.1916(9) -0.1723(11) -0.0770(7) 0.107(4) Uiso 1 d . .
H14A H 0.2245(9) -0.2379(11) -0.0541(7) 0.160 Uiso 1 calc R .
H14B H 0.2328(9) -0.1264(11) -0.0976(7) 0.160 Uiso 1 calc R .
H14C H 0.1383(9) -0.1932(11) -0.1182(7) 0.160 Uiso 1 calc R .
C15 C 0.1090(8) -0.0081(9) -0.0500(7) 0.091(3) Uiso 1 d . .
H15A H 0.0893(8) 0.0305(9) -0.0096(7) 0.136 Uiso 1 calc R .
H15B H 0.0549(8) -0.0276(9) -0.0909(7) 0.136 Uiso 1 calc R .
H15C H 0.1494(8) 0.0392(9) -0.0703(7) 0.136 Uiso 1 calc R .
C16 C 0.1900(8) 0.3006(9) 0.0028(6) 0.085(3) Uiso 1 d . .
H16A H 0.2158(8) 0.3401(9) 0.0511(6) 0.102 Uiso 1 calc R .
H16B H 0.1408(8) 0.2517(9) 0.0104(6) 0.102 Uiso 1 calc R .
C17 C 0.1497(5) 0.3822(7) -0.0604(5) 0.051(2) Uiso 1 d . .
C18 C 0.0778(10) 0.4456(12) -0.0315(8) 0.118(4) Uiso 1 d . .
H18A H 0.1079(10) 0.4835(12) 0.0159(8) 0.177 Uiso 1 calc R .
H18B H 0.0318(10) 0.3948(12) -0.0218(8) 0.177 Uiso 1 calc R .
H18C H 0.0477(10) 0.4990(12) -0.0700(8) 0.177 Uiso 1 calc R .
C19 C 0.2220(10) 0.4587(12) -0.0697(8) 0.122(5) Uiso 1 d . .
H19A H 0.2498(10) 0.4941(12) -0.0208(8) 0.183 Uiso 1 calc R .
H19B H 0.1947(10) 0.5142(12) -0.1077(8) 0.183 Uiso 1 calc R .
H19C H 0.2693(10) 0.4185(12) -0.0868(8) 0.183 Uiso 1 calc R .
C20 C 0.1067(12) 0.3283(15) -0.1278(10) 0.155(6) Uiso 1 d . .
H20A H 0.0596(12) 0.2789(15) -0.1184(10) 0.232 Uiso 1 calc R .
H20B H 0.1523(12) 0.2863(15) -0.1458(10) 0.232 Uiso 1 calc R .
H20C H 0.0778(12) 0.3819(15) -0.1666(10) 0.232 Uiso 1 calc R .
C22 C 0.4153(6) 0.1606(7) -0.1690(5) 0.058(2) Uiso 1 d . .
C23 C 0.4895(7) 0.0779(8) -0.1741(6) 0.073(3) Uiso 1 d . .
C21 C 0.4255(9) 0.1954(11) -0.0856(7) 0.050(3) Uiso 0.60 d P 1
H21A H 0.4891(9) 0.2210(11) -0.0634(7) 0.060 Uiso 0.60 calc PR 1
H21B H 0.3835(9) 0.2571(11) -0.0845(7) 0.060 Uiso 0.60 calc PR 1
C24 C 0.3227(15) 0.1243(18) -0.2041(13) 0.104(6) Uiso 0.60 d P 1
H24A H 0.2790(15) 0.1811(18) -0.1987(13) 0.156 Uiso 0.60 calc PR 1
H24B H 0.3101(15) 0.0574(18) -0.1790(13) 0.156 Uiso 0.60 calc PR 1
H24C H 0.3163(15) 0.1097(18) -0.2583(13) 0.156 Uiso 0.60 calc PR 1
C25 C 0.4355(15) 0.2703(18) -0.2068(13) 0.104(6) Uiso 0.60 d P 1
H25A H 0.4983(15) 0.2942(18) -0.1826(13) 0.155 Uiso 0.60 calc PR 1
H25B H 0.3919(15) 0.3263(18) -0.1998(13) 0.155 Uiso 0.60 calc PR 1
H25C H 0.4287(15) 0.2586(18) -0.2613(13) 0.155 Uiso 0.60 calc PR 1
C21B C 0.3536(15) 0.1178(17) -0.1176(12) 0.057(5) Uiso 0.40 d P 2
H21C H 0.3012(15) 0.1682(17) -0.1212(12) 0.069 Uiso 0.40 calc PR 2
H21D H 0.3286(15) 0.0452(17) -0.1357(12) 0.069 Uiso 0.40 calc PR 2
C24B C 0.3477(24) 0.1691(30) -0.2484(19) 0.112(11) Uiso 0.40 d P 2
H24D H 0.3225(24) 0.0968(30) -0.2647(19) 0.169 Uiso 0.40 calc PR 2
H24E H 0.3800(24) 0.1971(30) -0.2850(19) 0.169 Uiso 0.40 calc PR 2
H24F H 0.2975(24) 0.2188(30) -0.2461(19) 0.169 Uiso 0.40 calc PR 2
C25B C 0.4535(21) 0.2653(25) -0.1435(18) 0.095(9) Uiso 0.40 d P 2
H25D H 0.4039(21) 0.3157(25) -0.1411(18) 0.143 Uiso 0.40 calc PR 2
H25E H 0.4869(21) 0.2935(25) -0.1792(18) 0.143 Uiso 0.40 calc PR 2
H25F H 0.4958(21) 0.2581(25) -0.0927(18) 0.143 Uiso 0.40 calc PR 2

loop_
_atom_type_symbol
_atom_type_description
_atom_type_scat_dispersion_real
_atom_type_scat_dispersion_imag
_atom_type_scat_source
C C 0.0033 0.0016 'International Tables Vol C Tables 4.2.6.8 and 6.1.1.4'
H H 0.0000 0.0000 'International Tables Vol C Tables 4.2.6.8 and 6.1.1.4'
O O 0.0106 0.0060 'International Tables Vol C Tables 4.2.6.8 and 6.1.1.4'
K K 0.2009 0.2494 'International Tables Vol C Tables 4.2.6.8 and 6.1.1.4'
Ti Ti 0.2776 0.4457 'International Tables Vol C Tables 4.2.6.8 and 6.1.1.4'

loop_
_geom_angle_atom_site_label_1
_geom_angle_atom_site_label_2
_geom_angle_atom_site_label_3
_geom_angle
_geom_angle_site_symmetry_1
_geom_angle_site_symmetry_3
_geom_angle_publ_flag
O4 Ti1 O1 96.3(2) . . ?
O4 Ti1 O3 117.0(2) . . ?
O1 Ti1 O3 91.9(2) . . ?
O4 Ti1 O2 114.6(2) . . ?
O1 Ti1 O2 91.8(2) . . ?
O3 Ti1 O2 127.5(2) . . ?
O4 Ti1 O5 95.2(2) . . ?
O1 Ti1 O5 168.5(2) . . ?
O3 Ti1 O5 83.1(2) . . ?
O2 Ti1 O5 83.1(2) . . ?
O4 Ti1 K1 126.0(2) . 3_655 ?
O1 Ti1 K1 124.9(2) . 3_655 ?
O3 Ti1 K1 96.84(14) . 3_655 ?
O2 Ti1 K1 42.03(13) . 3_655 ?
O5 Ti1 K1 46.15(13) . 3_655 ?
O4 Ti1 K1 123.7(2) . . ?
O1 Ti1 K1 126.8(2) . . ?
O3 Ti1 K1 41.26(13) . . ?
O2 Ti1 K1 99.87(14) . . ?
O5 Ti1 K1 44.85(13) . . ?
K1 Ti1 K1 59.79(5) 3_655 . ?
O3 K1 O2 172.7(2) . 3_655 ?
O3 K1 O5 58.76(13) . . ?
O2 K1 O5 119.2(2) 3_655 . ?
O3 K1 O5 114.09(15) . 3_655 ?
O2 K1 O5 58.57(13) 3_655 3_655 ?
O5 K1 O5 93.92(14) . 3_655 ?
C1 O1 Ti1 144.8(5) . . ?
C6 O2 Ti1 131.5(4) . . ?
C6 O2 K1 118.3(4) . 3_655 ?
Ti1 O2 K1 108.6(2) . 3_655 ?
C11 O3 Ti1 131.4(4) . . ?
C11 O3 K1 118.3(4) . . ?
Ti1 O3 K1 109.9(2) . . ?
C16 O4 Ti1 130.5(5) . . ?
C21 O5 Ti1 121.0(6) . . ?
C21B O5 Ti1 116.6(9) . . ?
C21 O5 K1 135.2(6) . . ?
C21B O5 K1 94.2(9) . . ?
Ti1 O5 K1 103.3(2) . . ?
C21 O5 K1 90.8(6) . 3_655 ?
C21B O5 K1 140.5(9) . 3_655 ?
Ti1 O5 K1 101.5(2) . 3_655 ?
K1 O5 K1 86.08(14) . 3_655 ?
O1 C1 C2 113.1(6) . . ?
C3 C2 C1 107.6(7) . . ?
C3 C2 C5 109.4(7) . . ?
C1 C2 C5 109.8(7) . . ?
C3 C2 C4 109.8(7) . . ?
C1 C2 C4 109.6(7) . . ?
C5 C2 C4 110.6(8) . . ?
O2 C6 C7 113.6(6) . . ?
O2 C6 K1 40.9(3) . 3_655 ?
C7 C6 K1 100.4(4) . 3_655 ?
C8 C7 C9 109.6(7) . . ?
C8 C7 C6 110.1(7) . . ?
C9 C7 C6 107.7(7) . . ?
C8 C7 C10 109.2(8) . . ?
C9 C7 C10 111.1(8) . . ?
C6 C7 C10 109.1(7) . . ?
O3 C11 C12 113.9(6) . . ?
O3 C11 K1 40.8(3) . . ?
C12 C11 K1 99.2(4) . . ?
C14 C12 C15 111.7(9) . . ?
C14 C12 C13 109.8(8) . . ?
C15 C12 C13 109.7(8) . . ?
C14 C12 C11 111.3(8) . . ?
C15 C12 C11 106.6(7) . . ?
C13 C12 C11 107.5(7) . . ?
O4 C16 C17 110.5(8) . . ?
C20 C17 C19 112.9(11) . . ?
C20 C17 C16 110.7(10) . . ?
C19 C17 C16 109.9(9) . . ?
C20 C17 C18 109.3(11) . . ?
C19 C17 C18 108.8(10) . . ?
C16 C17 C18 104.8(8) . . ?
C25B C22 C23 112.0(14) . . ?
C24 C22 C23 113.9(11) . . ?
C25B C22 C24B 110.9(19) . . ?
C23 C22 C24B 107.9(15) . . ?
C24 C22 C21 111.0(12) . . ?
C23 C22 C21 110.6(8) . . ?
C25B C22 C21B 110.9(16) . . ?
C23 C22 C21B 111.6(10) . . ?
C24B C22 C21B 103.2(17) . . ?
C24 C22 C25 110.1(13) . . ?
C23 C22 C25 108.4(10) . . ?
C21 C22 C25 102.1(11) . . ?
O5 C21 C22 112.5(9) . . ?
O5 C21 K1 61.9(5) . 3_655 ?
C22 C21 K1 120.9(7) . 3_655 ?
O5 C21B C22 110.0(14) . . ?
O5 C21B K1 58.8(8) . . ?
C22 C21B K1 113.0(11) . . ?

loop_
_geom_bond_atom_site_label_1
_geom_bond_atom_site_label_2
_geom_bond_distance
_geom_bond_site_symmetry_2
_geom_bond_publ_flag
Ti1 O4 1.817(5) . ?
Ti1 O1 1.835(4) . ?
Ti1 O3 1.890(4) . ?
Ti1 O2 1.897(5) . ?
Ti1 O5 1.999(4) . ?
Ti1 K1 3.663(2) 3_655 ?
Ti1 K1 3.688(2) . ?
K1 O3 2.587(5) . ?
K1 O2 2.587(5) 3_655 ?
K1 O5 2.673(5) . ?
K1 O5 2.696(5) 3_655 ?
O1 C1 1.411(8) . ?
O2 C6 1.403(9) . ?
O2 K1 2.587(5) 3_655 ?
O3 C11 1.411(8) . ?
O4 C16 1.421(11) . ?
O5 C21 1.400(13) . ?
O5 C21B 1.42(2) . ?
O5 K1 2.696(5) 3_655 ?
C1 C2 1.517(11) . ?
C2 C3 1.515(12) . ?
C2 C5 1.518(12) . ?
C2 C4 1.521(12) . ?
C6 C7 1.531(11) . ?
C6 K1 3.479(8) 3_655 ?
C7 C8 1.495(12) . ?
C7 C9 1.524(11) . ?
C7 C10 1.535(13) . ?
C11 C12 1.530(10) . ?
C12 C14 1.491(14) . ?
C12 C15 1.507(13) . ?
C12 C13 1.519(12) . ?
C16 C17 1.525(13) . ?
C17 C20 1.39(2) . ?
C17 C19 1.48(2) . ?
C17 C18 1.531(15) . ?
C22 C25B 1.43(3) . ?
C22 C24 1.45(2) . ?
C22 C23 1.530(13) . ?
C22 C24B 1.54(3) . ?
C22 C21 1.543(15) . ?
C22 C21B 1.57(2) . ?
C22 C25 1.57(2) . ?
C21 K1 3.055(13) 3_655 ?
